data_7706143
loop_
_publ_author_name
'Kobylarczyk, Jedrzej'
'Liberka, Michal'
'Stanek, Jan J.'
'Sieklucka, Barbara'
'Podgajny, Robert'

_publ_section_title
;
 Tuning of the phase transition between site selective SCO and
 intermetallic ET in trimetallic magnetic cyanido-bridged clusters.
;
_journal_issue 47
_journal_name_full 'Dalton transactions (Cambridge, England : 2003)'
_journal_page_first 17321
_journal_page_last 17330
_journal_paper_doi 10.1039/d0dt03340e
_journal_volume 49
_journal_year 2020
_chemical_formula_moiety 'C72 H96 Fe9 N48 O24 Re5 W1, 10(C H3 O H)'
_chemical_formula_sum 'C82 H136 Fe9 N48 O34 Re3 W3'
_chemical_formula_weight 3951.18
_space_group_crystal_system monoclinic
_space_group_IT_number 15
_space_group_name_Hall '-C 2yc'
_space_group_name_H-M_alt 'C 1 2/c 1'
_atom_sites_solution_hydrogens mixed
_atom_sites_solution_primary dual
_audit_creation_date 2020-10-23
_audit_creation_method
;
Olex2 1.3
(compiled 2020.07.31 svn.rc2a77460 for OlexSys, GUI svn.r6145)
;
_audit_update_record
;
2020-10-23 deposited with the CCDC.	2020-11-02 downloaded from the CCDC.
;
_cell_angle_alpha 90
_cell_angle_beta 114.134(2)
_cell_angle_gamma 90
_cell_formula_units_Z 4
_cell_length_a 28.828(3)
_cell_length_b 19.3983(19)
_cell_length_c 32.625(4)
_cell_measurement_reflns_used 9614
_cell_measurement_temperature 300
_cell_measurement_theta_max 26.33
_cell_measurement_theta_min 2.38
_cell_volume 16650(3)
_computing_cell_refinement 'SAINT V8.40A (Bruker Nano, Inc., 2019)'
_computing_data_collection 'Bruker APEX3 Bruker-AXS'
_computing_data_reduction 'SAINT V8.40A (Bruker Nano, Inc., 2019)'
_computing_molecular_graphics 'Olex2 1.3 (Dolomanov et al., 2009)'
_computing_publication_material 'Olex2 1.3 (Dolomanov et al., 2009)'
_computing_structure_refinement 'SHELXL 2018/3 (Sheldrick, 2015)'
_computing_structure_solution 'SHELXT 2014/5 (Sheldrick, 2014)'
_diffrn_ambient_temperature 300
_diffrn_measured_fraction_theta_full 0.998
_diffrn_measured_fraction_theta_max 0.998
_diffrn_measurement_device_type 'Bruker APEX-II CCD'
_diffrn_measurement_method '\f and \w scans'
_diffrn_radiation_type MoK\a
_diffrn_radiation_wavelength 0.71073
_diffrn_reflns_av_R_equivalents 0.0654
_diffrn_reflns_av_unetI/netI 0.0393
_diffrn_reflns_Laue_measured_fraction_full 0.998
_diffrn_reflns_Laue_measured_fraction_max 0.998
_diffrn_reflns_limit_h_max 34
_diffrn_reflns_limit_h_min -35
_diffrn_reflns_limit_k_max 23
_diffrn_reflns_limit_k_min -23
_diffrn_reflns_limit_l_max 40
_diffrn_reflns_limit_l_min -40
_diffrn_reflns_number 109986
_diffrn_reflns_point_group_measured_fraction_full 0.998
_diffrn_reflns_point_group_measured_fraction_max 0.998
_diffrn_reflns_theta_full 25.242
_diffrn_reflns_theta_max 26.021
_diffrn_reflns_theta_min 2.380
_diffrn_standards_number 0
_exptl_absorpt_coefficient_mu 5.059
_exptl_absorpt_correction_T_max 0.7454
_exptl_absorpt_correction_T_min 0.4083
_exptl_absorpt_correction_type multi-scan
_exptl_absorpt_process_details
'SADABS-2016/2 (Bruker,2016/2) was used for absorption correction. wR2(int) was 0.1406 before and 0.0671 after correction. The Ratio of minimum to maximum transmission is 0.5478. The \l/2 correction factor is Not present.'
_exptl_crystal_density_diffrn 1.576
_exptl_crystal_description prism
_exptl_crystal_F_000 7668
_exptl_crystal_size_max 0.45
_exptl_crystal_size_mid 0.24
_exptl_crystal_size_min 0.18
_refine_diff_density_max 1.281
_refine_diff_density_min -0.987
_refine_diff_density_rms 0.121
_refine_ls_extinction_method none
_refine_ls_goodness_of_fit_ref 1.097
_refine_ls_hydrogen_treatment mixed
_refine_ls_matrix_type full
_refine_ls_number_parameters 983
_refine_ls_number_reflns 16384
_refine_ls_number_restraints 154
_refine_ls_restrained_S_all 1.118
_refine_ls_R_factor_all 0.0534
_refine_ls_R_factor_gt 0.0375
_refine_ls_shift/su_max 0.003
_refine_ls_shift/su_mean 0.000
_refine_ls_structure_factor_coef Fsqd
_refine_ls_weighting_details 'w=1/[\s^2^(Fo^2^)+(0.0215P)^2^+114.2656P] where P=(Fo^2^+2Fc^2^)/3'
_refine_ls_weighting_scheme calc
_refine_ls_wR_factor_gt 0.0734
_refine_ls_wR_factor_ref 0.0785
_reflns_Friedel_coverage 0.000
_reflns_number_gt 13406
_reflns_number_total 16384
_reflns_threshold_expression 'I > 2\s(I)'
_cod_data_source_file d0dt03340e2.cif
_cod_data_source_block 3RT
_cod_original_cell_volume 16649(3)
_cod_database_code 7706143
_shelx_shelxl_version_number 2018/3
_shelx_space_group_comment
;
The symmetry employed for this shelxl refinement is uniquely defined
by the following loop, which should always be used as a source of
symmetry information in preference to the above space-group names.
They are only intended as comments.
;
_shelx_estimated_absorpt_t_max 0.463
_shelx_estimated_absorpt_t_min 0.209
_olex2_refinement_description
;
1. Fixed Uiso
 At 1.5 times of:
  All C(H,H,H) groups, All C(H,H,H,H,H,H) groups, All O(H) groups
2. Shared sites
{Re3, W3}
{Re1, W1}
{Re2, W2}
3. Restrained distances
 O20S-C20S
 1.4 with sigma of 0.02
 C21S-O21S
 1.4 with sigma of 0.02
 O17S-C17S
 1.4 with sigma of 0.02
 C6S-O6S
 1.4 with sigma of 0.02
 O5S-C5S
 1.4 with sigma of 0.02
 C10S-O10S
 1.4 with sigma of 0.02
 O22S-C22S
 1.4 with sigma of 0.02
 O13S-C13S
 1.4 with sigma of 0.02
 O8S-C8S
 1.4 with sigma of 0.02
 C14S-O14S
 1.4 with sigma of 0.02
 O9S-C9S
 1.4 with sigma of 0.02
 C2S-O2S
 1.4 with sigma of 0.02
 C7S-O7S
 1.4 with sigma of 0.02
 O3S-C3S
 1.4 with sigma of 0.02
 C12S-O12S
 1.4 with sigma of 0.02
 C16S-O16S
 1.4 with sigma of 0.02
 O19S-C19S
 1.4 with sigma of 0.02
 O11S-C11S
 1.4 with sigma of 0.02
 C4S-O4S
 1.4 with sigma of 0.02
 O8M-H8M
 0.85 with sigma of 0.01
 O9M-H9M
 0.85 with sigma of 0.01
 O7M-H7M
 0.85 with sigma of 0.01
 O3M-H3M
 0.85 with sigma of 0.01
 O2M-H2M
 0.85 with sigma of 0.01
 O1M-H1M
 0.85 with sigma of 0.01
 O11M-H11M
 0.85 with sigma of 0.01
 O10M-H10M
 0.85 with sigma of 0.01
 H7MA-O7M
 0.85 with sigma of 0.02
 O18S-C18S
 1.4 with sigma of 0.02
 H6M-O6M
 0.85 with sigma of 0.02
 O4M-H4M
 0.85 with sigma of 0.02
 H5M-O5M
 0.85 with sigma of 0.02
 H12A-O12M
 0.85 with sigma of 0.02
 H12M-O12M
 0.85 with sigma of 0.02
 H5MA-O5M
 0.85 with sigma of 0.02
 C8M-H8M
 1.889605 with sigma of 0.02
 Fe4-H8M
 2.700124 with sigma of 0.02
 C9M-H9M
 1.915567 with sigma of 0.02
 Fe4-H9M
 2.757782 with sigma of 0.02
 C7M-H7M
 1.899213 with sigma of 0.02
 Fe4-H7M
 2.775078 with sigma of 0.02
 C3M-H3M
 1.876688 with sigma of 0.02
 Fe2-H3M
 2.687091 with sigma of 0.02
 C2M-H2M
 1.941556 with sigma of 0.02
 Fe2-H2M
 2.777627 with sigma of 0.02
 C1M-H1M
 1.904403 with sigma of 0.02
 Fe2-H1M
 2.686089 with sigma of 0.02
 C11M-H11M
 1.878131 with sigma of 0.02
 Fe5-H11M
 2.724417 with sigma of 0.02
 C10M-H10M
 1.907154 with sigma of 0.02
 Fe5-H10M
 2.695194 with sigma of 0.02
 H7MA-Fe4
 2.67 with sigma of 0.04
 H7MA-C7N
 1.87 with sigma of 0.04
 H4M-C4M
 1.87 with sigma of 0.04
 H4M-Fe3
 2.67 with sigma of 0.04
 H5M-Fe3
 2.67 with sigma of 0.04
 H5M-C5M
 1.87 with sigma of 0.04
 H12A-Fe5
 2.67 with sigma of 0.04
 H12A-C12N
 1.87 with sigma of 0.04
 H12M-C12M
 1.87 with sigma of 0.04
 H12M-Fe5
 2.67 with sigma of 0.04
 H5MA-C5N
 1.83 with sigma of 0.04
 H5MA-Fe3
 2.6 with sigma of 0.04
4. Rigid bond restraints
 O12M, C12M
 with sigma for 1-2 distances of 0.01 and sigma for 1-3 distances of 0.01
5. Uiso/Uaniso restraints and constraints
O12M \\sim C12N: within 3A with sigma of 0.01 and sigma for terminal atoms of
0.02 within 3A
O12M \\sim C12M: within 3A with sigma of 0.01 and sigma for terminal atoms of
0.02 within 3A
O9M \\sim C9M: within 3A with sigma of 0.01 and sigma for terminal atoms of
0.02 within 3A
O1M \\sim C1M: within 3A with sigma of 0.01 and sigma for terminal atoms of
0.04 within 3A
O4M \\sim C4M: within 3A with sigma of 0.01 and sigma for terminal atoms of
0.02 within 3A
O5M \\sim C5M \\sim C5N: within 3A with sigma of 0.01 and sigma for terminal
atoms of 0.02 within 3A
Uanis(C1M) \\sim Ueq: with sigma of 0.1 and sigma for terminal atoms of 0.02
Uanis(N16) \\sim Ueq: with sigma of 0.1 and sigma for terminal atoms of 0.01
Uanis(C16) \\sim Ueq: with sigma of 0.01 and sigma for terminal atoms of 0.2
Uanis(C12M) \\sim Ueq: with sigma of 0.01 and sigma for terminal atoms of 0.2
Uanis(N8) \\sim Ueq: with sigma of 0.1 and sigma for terminal atoms of 0.01
Uanis(C8) \\sim Ueq: with sigma of 0.01 and sigma for terminal atoms of 0.2
Uanis(C6M) \\sim Ueq: with sigma of 0.1 and sigma for terminal atoms of 0.01
Uanis(Re3) = Uanis(W3)
Uanis(Re2) = Uanis(W2)
Uanis(W2) = Uanis(Re2)
Uanis(W3) = Uanis(Re3)
Uanis(Re1) = Uanis(W1)
6. Others
 Fixed Sof: Re1(0.5) Re2(0.5) Re3(0.5) W1(0.5) W2(0.5) W3(0.5) H7M(0.65)
 H7MA(0.35) C5M(0.5) H5MB(0.5) H5MC(0.5) H5MD(0.5) C7M(0.65) H7MB(0.65)
 H7MC(0.65) H7MD(0.65) C12M(0.35) H12B(0.35) H12C(0.35) H12D(0.35) C5N(0.5)
 H5NA(0.5) H5NB(0.5) H5NC(0.5) C7N(0.35) H7NA(0.35) H7NB(0.35) H7NC(0.35)
 C12N(0.65) H12E(0.65) H12F(0.65) H12G(0.65) O2S(0.25) C2S(0.25) O3S(0.125)
 C3S(0.125) O4S(0.125) C4S(0.125) O5S(0.25) C5S(0.25) O6S(0.25) C6S(0.25)
 O7S(0.125) C7S(0.125) O8S(0.25) C8S(0.25) O9S(0.125) C9S(0.125) O10S(0.25)
 C10S(0.25) O11S(0.125) C11S(0.125) O12S(0.125) C12S(0.125) O13S(0.25)
 C13S(0.25) O14S(0.25) C14S(0.25) O15S(0.5) C15S(0.5) O16S(0.125) C16S(0.125)
 O17S(0.25) C17S(0.25) O18S(0.125) C18S(0.125) H5M(0.5) H5MA(0.5) H12A(0.65)
 H12M(0.35) O19S(0.125) C19S(0.125) O20S(0.5) C20S(0.5) O21S(0.25) C21S(0.25)
 O22S(0.25) C22S(0.25) O1SA(0.25) O1SB(0.125) C1S(0.375)
7.a Idealised Me refined as rotating group:
 C1M(H1MA,H1MB,H1MC), C2M(H2MA,H2MB,H2MC), C3M(H3MA,H3MB,H3MC), C4M(H4MA,H4MB,
 H4MC), C5M(H5MB,H5MC,H5MD), C6M(H6MA,H6MB,H6MC), C7M(H7MB,H7MC,H7MD), C8M(H8MA,
 H8MB,H8MC), C9M(H9MA,H9MB,H9MC), C10M(H10A,H10B,H10C), C11M(H11A,H11B,H11C),
 C12M(H12B,H12C,H12D), C5N(H5NA,H5NB,H5NC), C7N(H7NA,H7NB,H7NC), C12N(H12E,H12F,
 H12G)
;
_olex2_submission_special_instructions 'No special instructions were received'

loop_
_space_group_symop_operation_xyz
'x, y, z'
'-x, y, -z+1/2'
'x+1/2, y+1/2, z'
'-x+1/2, y+1/2, -z+1/2'
'-x, -y, -z'
'x, -y, z-1/2'
'-x+1/2, -y+1/2, -z'
'x+1/2, -y+1/2, z-1/2'

loop_
_atom_site_label
_atom_site_type_symbol
_atom_site_fract_x
_atom_site_fract_y
_atom_site_fract_z
_atom_site_U_iso_or_equiv
_atom_site_adp_type
_atom_site_occupancy
_atom_site_site_symmetry_order
_atom_site_calc_flag
_atom_site_refinement_flags_posn
_atom_site_refinement_flags_adp
_atom_site_refinement_flags_occupancy
_atom_site_disorder_assembly
_atom_site_disorder_group
Re1 Re 0.56034(2) 0.44826(2) 0.37495(2) 0.02764(6) Uani 0.5 1 d . . P A 1
Re2 Re 0.58067(2) 0.83291(2) 0.38100(2) 0.03047(6) Uani 0.5 1 d . . P B 1
Re3 Re 0.67804(2) 0.65777(2) 0.23522(2) 0.02527(6) Uani 0.5 1 d . . P C 1
W1 W 0.56034(2) 0.44826(2) 0.37495(2) 0.02764(6) Uani 0.5 1 d . . P A 2
W2 W 0.58067(2) 0.83291(2) 0.38100(2) 0.03047(6) Uani 0.5 1 d . . P B 2
W3 W 0.67804(2) 0.65777(2) 0.23522(2) 0.02527(6) Uani 0.5 1 d . . P C 2
Fe1 Fe 0.500000 0.64638(5) 0.250000 0.0181(2) Uani 1 2 d S T P . .
Fe2 Fe 0.60621(3) 0.91457(4) 0.23343(3) 0.03509(19) Uani 1 1 d D . . . .
Fe3 Fe 0.47193(3) 0.65177(5) 0.43081(3) 0.0357(2) Uani 1 1 d D . . . .
Fe4 Fe 0.71569(3) 0.62629(5) 0.40930(3) 0.03534(19) Uani 1 1 d D . . . .
Fe5 Fe 0.62857(3) 0.39138(4) 0.24680(3) 0.03024(18) Uani 1 1 d D . . . .
O1M O 0.5817(2) 1.0167(3) 0.2362(2) 0.0809(18) Uani 1 1 d D U . . .
H1M H 0.594(2) 1.039(2) 0.2610(11) 0.121 Uiso 1 1 d D U . . .
O2M O 0.6210(2) 0.9469(3) 0.1768(2) 0.0775(17) Uani 1 1 d D . . . .
H2M H 0.624(3) 0.9885(9) 0.1696(14) 0.116 Uiso 1 1 d D U . . .
O3M O 0.67956(17) 0.9501(3) 0.27537(19) 0.0646(14) Uani 1 1 d D . . . .
H3M H 0.6941(13) 0.983(3) 0.2679(16) 0.097 Uiso 1 1 d D U . . .
O4M O 0.4322(2) 0.5795(3) 0.4542(2) 0.0699(15) Uani 1 1 d D U . . .
O5M O 0.4311(3) 0.7277(4) 0.4492(2) 0.0889(19) Uani 1 1 d D U . . .
O6M O 0.52546(19) 0.6552(3) 0.49854(15) 0.0595(14) Uani 1 1 d D . . . .
O7M O 0.7315(2) 0.6222(3) 0.47999(17) 0.0706(16) Uani 1 1 d D . . . .
H7M H 0.7587(15) 0.608(6) 0.5014(10) 0.106 Uiso 0.65 1 d D U P D 1
H7MA H 0.728(12) 0.584(3) 0.491(4) 1.0(15) Uiso 0.35 1 d D . P E 2
O8M O 0.77966(17) 0.6929(3) 0.42760(15) 0.0587(13) Uani 1 1 d D . . . .
H8M H 0.8049(16) 0.691(3) 0.4532(12) 0.088 Uiso 1 1 d D U . . .
O9M O 0.7653(2) 0.5405(3) 0.4235(2) 0.0766(16) Uani 1 1 d D U . . .
H9M H 0.7978(6) 0.540(2) 0.4387(19) 0.115 Uiso 1 1 d D U . . .
O10M O 0.70504(17) 0.3766(3) 0.29321(16) 0.0616(14) Uani 1 1 d D . . . .
H10M H 0.7121(8) 0.370(4) 0.3212(5) 0.092 Uiso 1 1 d D U . . .
O11M O 0.65251(18) 0.3604(3) 0.19517(15) 0.0537(13) Uani 1 1 d D . . . .
H11M H 0.672(2) 0.326(3) 0.1983(11) 0.080 Uiso 1 1 d D U . . .
O12M O 0.6169(2) 0.2842(3) 0.2530(3) 0.0766(17) Uani 1 1 d D U . . .
N1 N 0.52213(17) 0.5690(2) 0.29893(15) 0.0327(11) Uani 1 1 d . . . . .
N2 N 0.44832(19) 0.4032(3) 0.30148(17) 0.0402(12) Uani 1 1 d . . . . .
N3 N 0.6065(2) 0.4122(3) 0.30097(18) 0.0422(12) Uani 1 1 d . . . . .
N4 N 0.6545(2) 0.5564(3) 0.39651(18) 0.0511(14) Uani 1 1 d . . . . .
N5 N 0.5147(2) 0.5718(3) 0.41637(17) 0.0450(13) Uani 1 1 d . . . . .
N6 N 0.5029(3) 0.3772(4) 0.4324(2) 0.074(2) Uani 1 1 d . . . . .
N7 N 0.5762(5) 0.2838(5) 0.3718(4) 0.148(5) Uani 1 1 d . . . . .
N8 N 0.6483(5) 0.4174(6) 0.4727(4) 0.165(5) Uani 1 1 d . U . . .
N9 N 0.52901(18) 0.7197(3) 0.30150(16) 0.0342(11) Uani 1 1 d . . . . .
N10 N 0.6661(2) 0.7131(3) 0.39838(19) 0.0530(15) Uani 1 1 d . . . . .
N11 N 0.5955(2) 0.8887(3) 0.29239(19) 0.0462(13) Uani 1 1 d . . . . .
N12 N 0.5317(2) 0.8860(3) 0.18792(19) 0.0456(13) Uani 1 1 d . . . . .
N13 N 0.5117(2) 0.7307(3) 0.41324(17) 0.0431(13) Uani 1 1 d . . . . .
N14 N 0.6392(2) 0.8173(4) 0.4901(2) 0.0697(19) Uani 1 1 d . . . . .
N15 N 0.6875(5) 0.9194(8) 0.4171(4) 0.195(7) Uani 1 1 d . . . . .
N16 N 0.5524(5) 0.9734(6) 0.4192(4) 0.161(5) Uani 1 1 d . U . B 1
N17 N 0.42870(17) 0.6500(2) 0.25269(16) 0.0323(11) Uani 1 1 d . . . . .
N18 N 0.6361(2) 0.8153(3) 0.22984(19) 0.0470(13) Uani 1 1 d . . . . .
N19 N 0.70783(19) 0.6300(3) 0.34158(17) 0.0419(12) Uani 1 1 d . . . . .
N20 N 0.64703(18) 0.4960(3) 0.23745(17) 0.0389(12) Uani 1 1 d . . . . .
N21 N 0.5879(2) 0.6449(3) 0.13460(18) 0.0476(14) Uani 1 1 d . . . . .
N22 N 0.7163(3) 0.7243(6) 0.1624(3) 0.113(3) Uani 1 1 d . . . . .
N23 N 0.7772(2) 0.7545(3) 0.2910(2) 0.0577(16) Uani 1 1 d . . . . .
N24 N 0.7724(3) 0.5619(4) 0.2401(3) 0.101(3) Uani 1 1 d . . . . .
C1 C 0.5346(2) 0.5271(3) 0.32543(18) 0.0294(12) Uani 1 1 d . . . . .
C2 C 0.4875(2) 0.4183(3) 0.32646(19) 0.0317(12) Uani 1 1 d . . . . .
C3 C 0.5912(2) 0.4232(3) 0.32743(19) 0.0328(13) Uani 1 1 d . . . . .
C4 C 0.6213(2) 0.5189(3) 0.38922(19) 0.0384(14) Uani 1 1 d . . . . .
C5 C 0.5319(2) 0.5290(3) 0.40302(19) 0.0357(13) Uani 1 1 d . . . . .
C6 C 0.5224(3) 0.4012(4) 0.4122(2) 0.0483(17) Uani 1 1 d . . . . .
C7 C 0.5707(4) 0.3408(4) 0.3734(3) 0.073(3) Uani 1 1 d . . . . .
C8 C 0.6185(4) 0.4290(5) 0.4388(3) 0.098(3) Uani 1 1 d . U . . .
C9 C 0.5481(2) 0.7576(3) 0.32986(18) 0.0296(12) Uani 1 1 d . . . . .
C10 C 0.6362(2) 0.7546(3) 0.3916(2) 0.0404(15) Uani 1 1 d . . . . .
C11 C 0.5913(2) 0.8708(3) 0.3239(2) 0.0372(14) Uani 1 1 d . . . . .
C12 C 0.4930(2) 0.8681(3) 0.1635(2) 0.0352(13) Uani 1 1 d . . . . .
C13 C 0.5347(2) 0.7681(3) 0.40217(18) 0.0335(13) Uani 1 1 d . . . . .
C14 C 0.6186(2) 0.8229(4) 0.4526(2) 0.0477(16) Uani 1 1 d . . . . .
C15 C 0.6501(4) 0.8905(6) 0.4040(3) 0.106(4) Uani 1 1 d . . . . .
C16 C 0.5613(4) 0.9237(5) 0.4056(3) 0.099(3) Uani 1 1 d . U . B 1
C17 C 0.39171(19) 0.6535(3) 0.25632(18) 0.0271(11) Uani 1 1 d . . . . .
C18 C 0.6502(2) 0.7602(3) 0.2314(2) 0.0338(13) Uani 1 1 d . . . . .
C19 C 0.6985(2) 0.6392(3) 0.3044(2) 0.0319(13) Uani 1 1 d . . . . .
C20 C 0.6576(2) 0.5517(3) 0.23491(19) 0.0327(12) Uani 1 1 d . . . . .
C21 C 0.6202(2) 0.6467(3) 0.16915(19) 0.0334(13) Uani 1 1 d . . . . .
C22 C 0.7031(3) 0.7020(5) 0.1873(2) 0.060(2) Uani 1 1 d . . . . .
C23 C 0.7431(2) 0.7202(3) 0.2721(2) 0.0392(14) Uani 1 1 d . . . . .
C24 C 0.7396(2) 0.5953(3) 0.2384(3) 0.0535(19) Uani 1 1 d . . . . .
C1M C 0.5358(6) 1.0489(8) 0.2070(5) 0.183(7) Uani 1 1 d D U . . .
H1MA H 0.526599 1.032561 0.176870 0.274 Uiso 1 1 calc R U . . .
H1MB H 0.540554 1.097937 0.207820 0.274 Uiso 1 1 calc R U . . .
H1MC H 0.509205 1.037945 0.216433 0.274 Uiso 1 1 calc R U . . .
C2M C 0.6070(5) 0.9039(8) 0.1364(4) 0.140(5) Uani 1 1 d D . . . .
H2MA H 0.572277 0.912765 0.116466 0.209 Uiso 1 1 calc R U . . .
H2MB H 0.610830 0.856126 0.144828 0.209 Uiso 1 1 calc R U . . .
H2MC H 0.628731 0.914735 0.121526 0.209 Uiso 1 1 calc R U . . .
C3M C 0.7154(3) 0.9178(5) 0.3135(3) 0.094(3) Uani 1 1 d D . . . .
H3MA H 0.710051 0.868887 0.311111 0.141 Uiso 1 1 calc R U . . .
H3MB H 0.711770 0.934454 0.339788 0.141 Uiso 1 1 calc R U . . .
H3MC H 0.749001 0.928029 0.315916 0.141 Uiso 1 1 calc R U . . .
C4M C 0.4339(6) 0.5107(7) 0.4568(5) 0.151(5) Uani 1 1 d D U . . .
H4MA H 0.417099 0.491419 0.427255 0.226 Uiso 1 1 calc R U . . .
H4MB H 0.417241 0.495409 0.475299 0.226 Uiso 1 1 calc R U . . .
H4MC H 0.468745 0.495790 0.469741 0.226 Uiso 1 1 calc R U . . .
C5M C 0.4065(12) 0.7845(15) 0.4210(10) 0.152(8) Uani 0.5 1 d D U P F 1
H5MB H 0.423525 0.826488 0.434506 0.228 Uiso 0.5 1 calc R U P F 1
H5MC H 0.371721 0.786625 0.417233 0.228 Uiso 0.5 1 calc R U P F 1
H5MD H 0.407696 0.778661 0.392218 0.228 Uiso 0.5 1 calc R U P F 1
C6M C 0.5759(4) 0.6765(6) 0.5165(3) 0.112(4) Uani 1 1 d . U . G 1
H6MA H 0.591493 0.662969 0.496761 0.168 Uiso 1 1 calc R U . G 1
H6MB H 0.593636 0.655458 0.545348 0.168 Uiso 1 1 calc R U . G 1
H6MC H 0.577319 0.725715 0.519684 0.168 Uiso 1 1 calc R U . G 1
C7M C 0.6920(7) 0.6250(13) 0.4965(6) 0.128(7) Uani 0.65 1 d D . P H 1
H7MB H 0.659620 0.631008 0.471701 0.192 Uiso 0.65 1 calc R U P H 1
H7MC H 0.698259 0.662987 0.516911 0.192 Uiso 0.65 1 calc R U P H 1
H7MD H 0.691867 0.582775 0.511817 0.192 Uiso 0.65 1 calc R U P H 1
C8M C 0.7861(4) 0.7496(5) 0.4035(3) 0.090(3) Uani 1 1 d D . . . .
H8MA H 0.797007 0.733553 0.381002 0.135 Uiso 1 1 calc R U . . .
H8MB H 0.811337 0.780113 0.423716 0.135 Uiso 1 1 calc R U . . .
H8MC H 0.754472 0.773769 0.389313 0.135 Uiso 1 1 calc R U . . .
C9M C 0.7549(7) 0.4859(8) 0.3900(5) 0.189(7) Uani 1 1 d D U . . .
H9MA H 0.725435 0.497793 0.363564 0.284 Uiso 1 1 calc R U . . .
H9MB H 0.748925 0.443369 0.402101 0.284 Uiso 1 1 calc R U . . .
H9MC H 0.783619 0.480708 0.382489 0.284 Uiso 1 1 calc R U . . .
C10M C 0.7501(3) 0.3997(5) 0.2895(3) 0.088(3) Uani 1 1 d D . . . .
H10A H 0.741170 0.423510 0.261498 0.132 Uiso 1 1 calc R U . . .
H10B H 0.771160 0.360824 0.290634 0.132 Uiso 1 1 calc R U . . .
H10C H 0.768283 0.430444 0.313885 0.132 Uiso 1 1 calc R U . . .
C11M C 0.6343(4) 0.3842(6) 0.1508(3) 0.106(4) Uani 1 1 d D . . . .
H11A H 0.641779 0.350919 0.132619 0.158 Uiso 1 1 calc R U . . .
H11B H 0.650502 0.427173 0.150046 0.158 Uiso 1 1 calc R U . . .
H11C H 0.598233 0.390957 0.139451 0.158 Uiso 1 1 calc R U . . .
C12M C 0.6123(14) 0.2302(15) 0.2243(12) 0.112(8) Uani 0.35 1 d D U P I 1
H12B H 0.607829 0.247826 0.195466 0.169 Uiso 0.35 1 calc R U P I 1
H12C H 0.583421 0.202608 0.221270 0.169 Uiso 0.35 1 calc R U P I 1
H12D H 0.642485 0.202409 0.236249 0.169 Uiso 0.35 1 calc R U P I 1
C5N C 0.3824(10) 0.7360(15) 0.4447(10) 0.140(7) Uani 0.5 1 d D U P F 2
H5NA H 0.375770 0.784089 0.446714 0.211 Uiso 0.5 1 calc R U P F 2
H5NB H 0.377588 0.711229 0.468108 0.211 Uiso 0.5 1 calc R U P F 2
H5NC H 0.359469 0.718529 0.415992 0.211 Uiso 0.5 1 calc R U P F 2
C7N C 0.7317(12) 0.6769(19) 0.5058(9) 0.103(11) Uani 0.35 1 d D . P H 2
H7NA H 0.759825 0.706521 0.509474 0.154 Uiso 0.35 1 calc R U P H 2
H7NB H 0.734956 0.660996 0.534755 0.154 Uiso 0.35 1 calc R U P H 2
H7NC H 0.700494 0.702076 0.491644 0.154 Uiso 0.35 1 calc R U P H 2
C12N C 0.6440(8) 0.2308(10) 0.2739(8) 0.146(7) Uani 0.65 1 d D U P I 2
H12E H 0.677899 0.235507 0.275667 0.219 Uiso 0.65 1 calc R U P I 2
H12F H 0.628882 0.189555 0.257655 0.219 Uiso 0.65 1 calc R U P I 2
H12G H 0.645022 0.228205 0.303629 0.219 Uiso 0.65 1 calc R U P I 2
O2S O 0.2646(15) 0.954(2) 0.4938(14) 0.149(14) Uiso 0.25 1 d D . P J 1
C2S C 0.3121(13) 0.9832(19) 0.5048(12) 0.074(10) Uiso 0.25 1 d D . P J 1
O3S O 0.480(2) 0.838(3) 0.604(2) 0.105(18) Uiso 0.125 1 d D . P K 1
C3S C 0.437(4) 0.847(7) 0.565(3) 0.17(5) Uiso 0.125 1 d D . P K 1
O4S O 0.370(3) 1.012(4) 0.474(3) 0.15(3) Uiso 0.125 1 d D . P L 3
C4S C 0.338(2) 0.997(3) 0.4958(18) 0.050(13) Uiso 0.125 1 d D . P L 3
O5S O 0.4964(15) 0.898(2) 0.5776(13) 0.146(13) Uiso 0.25 1 d D . P M 2
C5S C 0.526(2) 0.931(3) 0.5571(19) 0.14(2) Uiso 0.25 1 d D . P M 2
O6S O 0.4818(14) 0.8410(18) 0.4985(12) 0.132(12) Uiso 0.25 1 d D . P N 1
C6S C 0.521(2) 0.887(3) 0.502(2) 0.18(3) Uiso 0.25 1 d D . P N 1
O7S O 0.332(3) 0.751(4) 0.497(2) 0.12(2) Uiso 0.125 1 d D . P O 2
C7S C 0.374(4) 0.786(6) 0.529(4) 0.15(4) Uiso 0.125 1 d D . P O 2
O8S O 0.349(2) 0.716(3) 0.4755(19) 0.21(2) Uiso 0.25 1 d D . P P 1
C8S C 0.392(2) 0.735(4) 0.513(2) 0.16(2) Uiso 0.25 1 d D . P P 1
O9S O 0.3308(14) 0.615(2) 0.4388(12) 0.047(10) Uiso 0.125 1 d D . P Q 1
C9S C 0.305(4) 0.582(5) 0.3973(19) 0.08(2) Uiso 0.125 1 d D . P Q 1
O10S O 0.3307(11) 0.5800(18) 0.4342(10) 0.100(10) Uiso 0.25 1 d D . P R 2
C10S C 0.2834(15) 0.562(3) 0.4011(14) 0.087(13) Uiso 0.25 1 d D . P R 2
O11S O 0.306(3) 0.538(4) 0.396(3) 0.14(3) Uiso 0.125 1 d D . P S 3
C11S C 0.284(3) 0.594(5) 0.408(3) 0.08(3) Uiso 0.125 1 d D . P S 3
O12S O 0.636(2) 0.228(3) 0.335(2) 0.103(18) Uiso 0.125 1 d D . P T 1
C12S C 0.686(3) 0.238(6) 0.339(4) 0.13(4) Uiso 0.125 1 d D . P T 1
O13S O 0.576(2) 0.204(3) 0.169(2) 0.23(2) Uiso 0.25 1 d D . P U 3
C13S C 0.543(3) 0.223(4) 0.126(2) 0.18(3) Uiso 0.25 1 d D . P U 3
O14S O 0.7200(13) 0.2930(17) 0.3642(9) 0.099(9) Uiso 0.25 1 d D . P V 2
C14S C 0.7231(14) 0.3120(19) 0.4069(9) 0.064(9) Uiso 0.25 1 d D . P V 2
O15S O 0.7423(6) 0.3196(8) 0.3763(5) 0.087(4) Uiso 0.5 1 d . . P W 3
C15S C 0.7048(12) 0.2799(17) 0.3945(11) 0.139(10) Uiso 0.5 1 d . . P W 3
O16S O 0.435(3) 0.861(4) 0.643(3) 0.14(2) Uiso 0.125 1 d D . P X 2
C16S C 0.400(3) 0.896(5) 0.656(3) 0.11(3) Uiso 0.125 1 d D . P X 2
O17S O 0.7971(18) 0.435(2) 0.5190(16) 0.165(16) Uiso 0.25 1 d D . P . .
C17S C 0.761(2) 0.485(3) 0.513(2) 0.129(19) Uiso 0.25 1 d D . P . .
O18S O 0.598(2) 1.093(3) 0.1558(19) 0.081(15) Uiso 0.125 1 d D . P Y 2
C18S C 0.628(2) 1.139(3) 0.145(2) 0.063(17) Uiso 0.125 1 d D . P Y 2
H4M H 0.4022(14) 0.593(2) 0.450(3) 0.095 Uiso 1 1 d D U . . .
H5M H 0.445(3) 0.746(4) 0.4757(12) 0.095 Uiso 0.5 1 d D U P Z 1
H5MA H 0.448(2) 0.764(5) 0.462(6) 0.095 Uiso 0.5 1 d D U P A 2
H6M H 0.517(3) 0.654(5) 0.520(2) 0.095 Uiso 1 1 d D U . . .
H12A H 0.5851(12) 0.274(3) 0.248(5) 0.095 Uiso 0.65 1 d D U P B 2
H12M H 0.605(9) 0.272(3) 0.272(5) 0.095 Uiso 0.35 1 d D U P C 1
O19S O 0.634(2) 1.097(3) 0.1668(17) 0.088(16) Uiso 0.125 1 d D . P D 3
C19S C 0.641(3) 1.123(4) 0.1297(19) 0.067(19) Uiso 0.125 1 d D . P D 3
O20S O 0.6073(7) 1.0704(8) 0.1373(6) 0.107(5) Uiso 0.5 1 d D . P E 1
C20S C 0.6557(11) 1.095(2) 0.1467(16) 0.201(18) Uiso 0.5 1 d D . P E 1
O21S O 0.5998(9) 1.0855(13) 0.3087(8) 0.073(6) Uiso 0.25 1 d D . P F 1
C21S C 0.6499(12) 1.076(3) 0.3377(15) 0.102(14) Uiso 0.25 1 d D . P F 1
O22S O 0.6162(17) 1.064(2) 0.3423(12) 0.131(12) Uiso 0.25 1 d D . P G 2
C22S C 0.6271(16) 1.0894(18) 0.3091(12) 0.067(9) Uiso 0.25 1 d D . P G 2
O1SA O 0.4537(14) 0.2293(19) 0.2176(12) 0.136(12) Uiso 0.25 1 d . . P H 2
O1SB O 0.5164(16) 0.238(2) 0.2165(15) 0.069(12) Uiso 0.125 1 d . . P H 2
C1S C 0.500000 0.2521(15) 0.250000 0.146(10) Uiso 0.75 2 d S . P . .

loop_
_atom_site_aniso_label
_atom_site_aniso_U_11
_atom_site_aniso_U_22
_atom_site_aniso_U_33
_atom_site_aniso_U_23
_atom_site_aniso_U_13
_atom_site_aniso_U_12
Re1 0.02668(11) 0.03147(12) 0.02486(11) 0.00489(9) 0.01062(9) 0.00075(9)
Re2 0.03300(12) 0.02679(12) 0.02768(12) -0.00390(9) 0.00837(9) -0.00417(9)
Re3 0.02063(10) 0.02629(11) 0.03181(12) 0.00052(9) 0.01369(9) 0.00050(8)
W1 0.02668(11) 0.03147(12) 0.02486(11) 0.00489(9) 0.01062(9) 0.00075(9)
W2 0.03300(12) 0.02679(12) 0.02768(12) -0.00390(9) 0.00837(9) -0.00417(9)
W3 0.02063(10) 0.02629(11) 0.03181(12) 0.00052(9) 0.01369(9) 0.00050(8)
Fe1 0.0164(5) 0.0194(5) 0.0197(5) 0.000 0.0085(4) 0.000
Fe2 0.0301(4) 0.0270(4) 0.0505(5) 0.0056(4) 0.0189(4) -0.0037(3)
Fe3 0.0401(5) 0.0442(5) 0.0264(4) 0.0005(4) 0.0173(4) 0.0000(4)
Fe4 0.0253(4) 0.0439(5) 0.0310(4) -0.0047(4) 0.0056(3) -0.0033(4)
Fe5 0.0299(4) 0.0271(4) 0.0359(4) 0.0003(3) 0.0156(4) 0.0055(3)
O1M 0.084(4) 0.042(3) 0.106(5) -0.004(3) 0.028(4) 0.015(3)
O2M 0.079(4) 0.084(4) 0.087(4) 0.032(4) 0.051(3) 0.003(3)
O3M 0.036(3) 0.064(3) 0.085(4) 0.009(3) 0.016(3) -0.021(2)
O4M 0.072(4) 0.068(4) 0.088(4) 0.014(3) 0.051(3) -0.007(3)
O5M 0.099(5) 0.090(5) 0.101(5) -0.007(4) 0.064(4) 0.026(4)
O6M 0.057(3) 0.096(4) 0.028(2) 0.003(2) 0.020(2) -0.021(3)
O7M 0.065(4) 0.096(5) 0.040(3) -0.006(3) 0.011(3) -0.003(3)
O8M 0.038(3) 0.074(4) 0.045(3) 0.004(3) -0.002(2) -0.020(2)
O9M 0.078(4) 0.058(4) 0.089(4) -0.003(3) 0.029(3) 0.021(3)
O10M 0.035(3) 0.087(4) 0.054(3) 0.015(3) 0.010(2) 0.009(3)
O11M 0.058(3) 0.064(3) 0.043(3) 0.004(2) 0.026(2) 0.033(2)
O12M 0.086(4) 0.031(3) 0.121(5) 0.005(3) 0.051(4) -0.002(3)
N1 0.035(3) 0.034(3) 0.030(3) 0.004(2) 0.015(2) 0.000(2)
N2 0.034(3) 0.043(3) 0.043(3) 0.004(2) 0.015(3) -0.009(2)
N3 0.050(3) 0.040(3) 0.044(3) 0.000(2) 0.026(3) 0.001(2)
N4 0.038(3) 0.069(4) 0.044(3) -0.011(3) 0.014(3) -0.017(3)
N5 0.053(3) 0.049(3) 0.038(3) 0.003(3) 0.023(3) 0.007(3)
N6 0.108(6) 0.079(5) 0.057(4) 0.013(4) 0.055(4) -0.008(4)
N7 0.235(13) 0.058(6) 0.233(13) 0.052(7) 0.180(11) 0.051(7)
N8 0.151(8) 0.159(8) 0.122(7) 0.067(6) -0.008(6) -0.031(6)
N9 0.033(3) 0.036(3) 0.035(3) -0.003(2) 0.016(2) -0.001(2)
N10 0.035(3) 0.063(4) 0.049(3) -0.013(3) 0.006(3) 0.006(3)
N11 0.041(3) 0.052(3) 0.047(3) 0.001(3) 0.020(3) -0.012(3)
N12 0.033(3) 0.045(3) 0.055(3) 0.005(3) 0.015(3) -0.004(2)
N13 0.052(3) 0.048(3) 0.033(3) 0.003(2) 0.021(3) -0.006(3)
N14 0.061(4) 0.090(5) 0.039(4) -0.005(3) 0.001(3) -0.016(4)
N15 0.207(13) 0.251(15) 0.123(9) -0.067(9) 0.064(9) -0.187(12)
N16 0.182(8) 0.121(7) 0.133(7) -0.056(6) 0.018(6) 0.060(6)
N17 0.026(3) 0.038(3) 0.036(3) -0.002(2) 0.015(2) -0.002(2)
N18 0.043(3) 0.034(3) 0.062(4) 0.004(3) 0.020(3) 0.002(2)
N19 0.033(3) 0.054(3) 0.036(3) -0.005(3) 0.012(2) -0.010(2)
N20 0.035(3) 0.036(3) 0.048(3) 0.000(2) 0.019(2) 0.000(2)
N21 0.043(3) 0.060(4) 0.038(3) -0.001(3) 0.015(3) -0.001(3)
N22 0.089(6) 0.187(10) 0.082(6) 0.034(6) 0.055(5) -0.029(6)
N23 0.042(3) 0.059(4) 0.065(4) 0.004(3) 0.014(3) -0.016(3)
N24 0.053(4) 0.066(5) 0.199(10) -0.007(5) 0.068(5) 0.015(4)
C1 0.030(3) 0.033(3) 0.025(3) 0.004(2) 0.011(2) 0.001(2)
C2 0.030(3) 0.032(3) 0.036(3) 0.003(2) 0.017(3) -0.003(2)
C3 0.036(3) 0.031(3) 0.028(3) 0.004(2) 0.010(3) 0.004(2)
C4 0.034(3) 0.050(4) 0.030(3) -0.002(3) 0.011(3) -0.005(3)
C5 0.039(3) 0.041(4) 0.028(3) 0.002(3) 0.015(3) -0.001(3)
C6 0.061(4) 0.056(4) 0.037(4) 0.013(3) 0.028(3) 0.001(3)
C7 0.113(7) 0.042(5) 0.098(7) 0.024(4) 0.078(6) 0.023(5)
C8 0.087(6) 0.103(6) 0.061(5) 0.047(5) -0.015(4) -0.024(5)
C9 0.031(3) 0.027(3) 0.029(3) -0.002(2) 0.011(2) 0.001(2)
C10 0.026(3) 0.049(4) 0.038(3) -0.011(3) 0.005(3) -0.003(3)
C11 0.030(3) 0.034(3) 0.045(4) -0.004(3) 0.013(3) -0.006(2)
C12 0.034(3) 0.031(3) 0.043(3) 0.011(3) 0.018(3) 0.004(3)
C13 0.040(3) 0.034(3) 0.023(3) -0.004(2) 0.009(3) -0.001(3)
C14 0.042(4) 0.058(4) 0.033(4) -0.007(3) 0.005(3) -0.006(3)
C15 0.121(8) 0.133(9) 0.058(5) -0.036(6) 0.031(6) -0.094(8)
C16 0.108(6) 0.073(5) 0.072(5) -0.030(4) -0.009(4) 0.045(5)
C17 0.021(3) 0.027(3) 0.032(3) 0.003(2) 0.010(2) -0.003(2)
C18 0.026(3) 0.030(3) 0.044(3) 0.001(3) 0.013(3) -0.004(2)
C19 0.022(3) 0.040(3) 0.033(3) -0.006(3) 0.010(2) -0.003(2)
C20 0.026(3) 0.029(3) 0.043(3) 0.003(3) 0.014(3) 0.002(2)
C21 0.034(3) 0.039(3) 0.029(3) -0.002(3) 0.015(3) 0.003(3)
C22 0.044(4) 0.091(6) 0.050(4) 0.016(4) 0.023(4) -0.002(4)
C23 0.031(3) 0.033(3) 0.055(4) 0.005(3) 0.018(3) -0.004(3)
C24 0.037(4) 0.036(4) 0.095(6) -0.005(4) 0.035(4) 0.004(3)
C1M 0.155(11) 0.130(10) 0.221(14) -0.018(10) 0.032(10) 0.055(9)
C2M 0.127(11) 0.225(17) 0.082(8) 0.018(10) 0.059(8) -0.004(11)
C3M 0.058(5) 0.110(8) 0.092(7) 0.006(6) 0.008(5) -0.015(5)
C4M 0.175(11) 0.106(9) 0.218(12) 0.018(9) 0.128(10) -0.007(9)
C5M 0.156(14) 0.133(14) 0.161(14) -0.006(13) 0.057(13) 0.020(13)
C6M 0.100(7) 0.140(8) 0.084(6) 0.027(6) 0.026(5) -0.045(6)
C7M 0.127(16) 0.20(2) 0.070(11) -0.013(13) 0.057(12) 0.004(16)
C8M 0.094(7) 0.093(7) 0.068(6) -0.002(5) 0.018(5) -0.046(6)
C9M 0.215(13) 0.128(11) 0.173(13) -0.006(10) 0.027(11) 0.067(10)
C10M 0.048(5) 0.109(8) 0.103(8) -0.008(6) 0.026(5) 0.005(5)
C11M 0.103(8) 0.170(11) 0.056(5) 0.024(6) 0.045(5) 0.068(8)
C12M 0.134(16) 0.057(13) 0.140(16) -0.016(11) 0.049(15) -0.015(13)
C5N 0.139(13) 0.140(14) 0.150(14) -0.010(12) 0.067(12) 0.013(12)
C7N 0.09(2) 0.15(3) 0.054(16) -0.031(18) 0.016(15) 0.02(2)
C12N 0.124(13) 0.085(11) 0.189(15) 0.043(11) 0.023(12) -0.009(10)

loop_
_atom_type_symbol
_atom_type_description
_atom_type_scat_dispersion_real
_atom_type_scat_dispersion_imag
_atom_type_scat_source
C C 0.0033 0.0016 'International Tables Vol C Tables 4.2.6.8 and 6.1.1.4'
H H 0.0000 0.0000 'International Tables Vol C Tables 4.2.6.8 and 6.1.1.4'
Fe Fe 0.3463 0.8444 'International Tables Vol C Tables 4.2.6.8 and 6.1.1.4'
N N 0.0061 0.0033 'International Tables Vol C Tables 4.2.6.8 and 6.1.1.4'
O O 0.0106 0.0060 'International Tables Vol C Tables 4.2.6.8 and 6.1.1.4'
Re Re -1.0185 7.2310 'International Tables Vol C Tables 4.2.6.8 and 6.1.1.4'
W W -0.8490 6.8722 'International Tables Vol C Tables 4.2.6.8 and 6.1.1.4'

loop_
_geom_angle_atom_site_label_1
_geom_angle_atom_site_label_2
_geom_angle_atom_site_label_3
_geom_angle
_geom_angle_site_symmetry_1
_geom_angle_site_symmetry_3
_geom_angle_publ_flag
C1 Re1 C2 72.5(2) . . ?
C1 Re1 C3 74.5(2) . . ?
C1 Re1 C5 73.9(2) . . ?
C1 Re1 C6 129.5(2) . . ?
C2 Re1 C3 88.6(2) . . ?
C2 Re1 C5 94.8(2) . . ?
C2 Re1 C6 74.2(2) . . ?
C3 Re1 C5 145.5(2) . . ?
C3 Re1 C6 140.8(2) . . ?
C4 Re1 C1 72.7(2) . . ?
C4 Re1 C2 144.6(2) . . ?
C4 Re1 C3 75.7(2) . . ?
C4 Re1 C5 82.1(2) . . ?
C4 Re1 C6 136.0(2) . . ?
C5 Re1 C6 72.2(2) . . ?
C7 Re1 C1 134.5(3) . . ?
C7 Re1 C2 79.6(3) . . ?
C7 Re1 C3 69.6(3) . . ?
C7 Re1 C4 122.0(3) . . ?
C7 Re1 C5 144.7(3) . . ?
C7 Re1 C6 72.8(3) . . ?
C8 Re1 C1 140.3(3) . . ?
C8 Re1 C2 146.2(3) . . ?
C8 Re1 C3 106.1(4) . . ?
C8 Re1 C4 69.2(3) . . ?
C8 Re1 C5 89.8(4) . . ?
C8 Re1 C6 75.5(3) . . ?
C8 Re1 C7 77.6(4) . . ?
C9 Re2 C10 72.5(2) . . ?
C9 Re2 C11 74.2(2) . . ?
C9 Re2 C12 71.9(2) . 2_655 ?
C9 Re2 C13 73.5(2) . . ?
C9 Re2 C14 131.1(2) . . ?
C9 Re2 C15 133.1(3) . . ?
C10 Re2 C11 91.2(2) . . ?
C10 Re2 C12 144.2(2) . 2_655 ?
C10 Re2 C13 93.0(2) . . ?
C10 Re2 C14 75.2(2) . . ?
C10 Re2 C15 77.5(4) . . ?
C11 Re2 C14 142.1(2) . . ?
C11 Re2 C15 71.3(3) . . ?
C12 Re2 C11 75.8(2) 2_655 . ?
C12 Re2 C14 133.7(2) 2_655 . ?
C12 Re2 C15 126.7(4) 2_655 . ?
C13 Re2 C11 144.4(2) . . ?
C13 Re2 C12 80.4(2) . 2_655 ?
C13 Re2 C14 72.7(2) . . ?
C13 Re2 C15 143.9(3) . . ?
C15 Re2 C14 71.2(3) . . ?
C16 Re2 C9 140.7(3) . . ?
C16 Re2 C10 146.5(3) . . ?
C16 Re2 C11 101.5(4) . . ?
C16 Re2 C12 69.3(3) . 2_655 ?
C16 Re2 C13 94.2(4) . . ?
C16 Re2 C14 75.9(3) . . ?
C16 Re2 C15 77.6(5) . . ?
C17 Re3 C22 136.2(2) 2_655 . ?
C17 Re3 C23 127.0(2) 2_655 . ?
C18 Re3 C17 72.0(2) . 2_655 ?
C18 Re3 C20 143.2(2) . . ?
C18 Re3 C21 85.1(2) . . ?
C18 Re3 C22 79.4(3) . . ?
C18 Re3 C23 74.2(2) . . ?
C19 Re3 C17 74.0(2) . 2_655 ?
C19 Re3 C18 99.0(2) . . ?
C19 Re3 C20 78.3(2) . . ?
C19 Re3 C21 145.5(2) . . ?
C19 Re3 C22 144.4(2) . . ?
C19 Re3 C23 72.4(2) . . ?
C20 Re3 C17 72.0(2) . 2_655 ?
C20 Re3 C22 123.7(3) . . ?
C20 Re3 C23 136.3(2) . . ?
C21 Re3 C17 74.9(2) . 2_655 ?
C21 Re3 C20 78.3(2) . . ?
C21 Re3 C22 70.2(3) . . ?
C21 Re3 C23 140.3(2) . . ?
C23 Re3 C22 72.9(3) . . ?
C24 Re3 C17 141.7(2) . 2_655 ?
C24 Re3 C18 145.7(2) . . ?
C24 Re3 C19 89.2(3) . . ?
C24 Re3 C20 71.0(2) . . ?
C24 Re3 C21 106.6(3) . . ?
C24 Re3 C22 74.9(3) . . ?
C24 Re3 C23 76.8(2) . . ?
C1 W1 C2 72.5(2) . . ?
C1 W1 C3 74.5(2) . . ?
C1 W1 C5 73.9(2) . . ?
C1 W1 C6 129.5(2) . . ?
C2 W1 C3 88.6(2) . . ?
C2 W1 C5 94.8(2) . . ?
C2 W1 C6 74.2(2) . . ?
C3 W1 C5 145.5(2) . . ?
C3 W1 C6 140.8(2) . . ?
C4 W1 C1 72.7(2) . . ?
C4 W1 C2 144.6(2) . . ?
C4 W1 C3 75.7(2) . . ?
C4 W1 C5 82.1(2) . . ?
C4 W1 C6 136.0(2) . . ?
C5 W1 C6 72.2(2) . . ?
C7 W1 C1 134.5(3) . . ?
C7 W1 C2 79.6(3) . . ?
C7 W1 C3 69.6(3) . . ?
C7 W1 C4 122.0(3) . . ?
C7 W1 C5 144.7(3) . . ?
C7 W1 C6 72.8(3) . . ?
C8 W1 C1 140.3(3) . . ?
C8 W1 C2 146.2(3) . . ?
C8 W1 C3 106.1(4) . . ?
C8 W1 C4 69.2(3) . . ?
C8 W1 C5 89.8(4) . . ?
C8 W1 C6 75.5(3) . . ?
C8 W1 C7 77.6(4) . . ?
C9 W2 C10 72.5(2) . . ?
C9 W2 C11 74.2(2) . . ?
C9 W2 C12 71.9(2) . 2_655 ?
C9 W2 C13 73.5(2) . . ?
C9 W2 C14 131.1(2) . . ?
C9 W2 C15 133.1(3) . . ?
C10 W2 C11 91.2(2) . . ?
C10 W2 C12 144.2(2) . 2_655 ?
C10 W2 C13 93.0(2) . . ?
C10 W2 C14 75.2(2) . . ?
C10 W2 C15 77.5(4) . . ?
C11 W2 C14 142.1(2) . . ?
C11 W2 C15 71.3(3) . . ?
C12 W2 C11 75.8(2) 2_655 . ?
C12 W2 C14 133.7(2) 2_655 . ?
C12 W2 C15 126.7(4) 2_655 . ?
C13 W2 C11 144.4(2) . . ?
C13 W2 C12 80.4(2) . 2_655 ?
C13 W2 C14 72.7(2) . . ?
C13 W2 C15 143.9(3) . . ?
C15 W2 C14 71.2(3) . . ?
C17 W3 C22 136.2(2) 2_655 . ?
C17 W3 C23 127.0(2) 2_655 . ?
C18 W3 C17 72.0(2) . 2_655 ?
C18 W3 C20 143.2(2) . . ?
C18 W3 C21 85.1(2) . . ?
C18 W3 C22 79.4(3) . . ?
C18 W3 C23 74.2(2) . . ?
C19 W3 C17 74.0(2) . 2_655 ?
C19 W3 C18 99.0(2) . . ?
C19 W3 C20 78.3(2) . . ?
C19 W3 C21 145.5(2) . . ?
C19 W3 C22 144.4(2) . . ?
C19 W3 C23 72.4(2) . . ?
C20 W3 C17 72.0(2) . 2_655 ?
C20 W3 C22 123.7(3) . . ?
C20 W3 C23 136.3(2) . . ?
C21 W3 C17 74.9(2) . 2_655 ?
C21 W3 C20 78.3(2) . . ?
C21 W3 C22 70.2(3) . . ?
C21 W3 C23 140.3(2) . . ?
C23 W3 C22 72.9(3) . . ?
C24 W3 C17 141.7(2) . 2_655 ?
C24 W3 C18 145.7(2) . . ?
C24 W3 C19 89.2(3) . . ?
C24 W3 C20 71.0(2) . . ?
C24 W3 C21 106.6(3) . . ?
C24 W3 C22 74.9(3) . . ?
C24 W3 C23 76.8(2) . . ?
N1 Fe1 N1 88.3(3) 2_655 . ?
N1 Fe1 N9 174.59(18) 2_655 . ?
N1 Fe1 N9 88.72(18) . . ?
N1 Fe1 N9 174.60(18) . 2_655 ?
N1 Fe1 N9 88.73(18) 2_655 2_655 ?
N1 Fe1 N17 89.47(18) 2_655 2_655 ?
N1 Fe1 N17 89.47(18) . . ?
N1 Fe1 N17 93.31(18) . 2_655 ?
N1 Fe1 N17 93.31(18) 2_655 . ?
N9 Fe1 N9 94.6(3) . 2_655 ?
N17 Fe1 N9 91.16(18) 2_655 2_655 ?
N17 Fe1 N9 91.16(18) . . ?
N17 Fe1 N9 86.21(18) 2_655 . ?
N17 Fe1 N9 86.21(18) . 2_655 ?
N17 Fe1 N17 176.1(3) 2_655 . ?
O1M Fe2 O2M 87.2(3) . . ?
O1M Fe2 N11 90.4(2) . . ?
O1M Fe2 N12 90.8(2) . . ?
O1M Fe2 N18 175.2(2) . . ?
O3M Fe2 O1M 86.0(2) . . ?
O3M Fe2 O2M 87.9(2) . . ?
O3M Fe2 N11 88.2(2) . . ?
O3M Fe2 N12 175.4(2) . . ?
O3M Fe2 N18 90.6(2) . . ?
N11 Fe2 O2M 175.6(2) . . ?
N11 Fe2 N18 92.8(2) . . ?
N12 Fe2 O2M 88.6(2) . . ?
N12 Fe2 N11 95.2(2) . . ?
N12 Fe2 N18 92.4(2) . . ?
N18 Fe2 O2M 89.4(2) . . ?
O4M Fe3 N5 92.5(2) . . ?
O5M Fe3 O4M 85.1(3) . . ?
O5M Fe3 N5 176.3(3) . . ?
O5M Fe3 N13 89.9(3) . . ?
O5M Fe3 N21 90.6(3) . 2_655 ?
O6M Fe3 O4M 85.2(2) . . ?
O6M Fe3 O5M 86.3(3) . . ?
O6M Fe3 N5 90.7(2) . . ?
O6M Fe3 N13 90.90(19) . . ?
O6M Fe3 N21 173.7(2) . 2_655 ?
N13 Fe3 O4M 173.9(2) . . ?
N13 Fe3 N5 92.3(2) . . ?
N13 Fe3 N21 94.6(2) . 2_655 ?
N21 Fe3 O4M 89.1(2) 2_655 . ?
N21 Fe3 N5 92.2(2) 2_655 . ?
O8M Fe4 O7M 86.7(2) . . ?
O8M Fe4 N10 90.7(2) . . ?
O9M Fe4 O7M 84.8(2) . . ?
O9M Fe4 O8M 89.2(2) . . ?
O9M Fe4 N4 88.5(2) . . ?
O9M Fe4 N10 177.2(2) . . ?
O9M Fe4 N19 91.7(2) . . ?
N4 Fe4 O7M 89.0(2) . . ?
N4 Fe4 O8M 175.3(2) . . ?
N4 Fe4 N10 91.5(2) . . ?
N4 Fe4 N19 95.2(2) . . ?
N10 Fe4 O7M 92.4(2) . . ?
N19 Fe4 O7M 174.5(2) . . ?
N19 Fe4 O8M 89.04(19) . . ?
N19 Fe4 N10 91.2(2) . . ?
O10M Fe5 O11M 87.06(19) . . ?
O10M Fe5 O12M 87.6(2) . . ?
O10M Fe5 N2 177.9(2) . 2_655 ?
O10M Fe5 N3 90.5(2) . . ?
O10M Fe5 N20 89.1(2) . . ?
O11M Fe5 N20 88.58(19) . . ?
O12M Fe5 O11M 85.2(2) . . ?
O12M Fe5 N2 91.1(2) . 2_655 ?
O12M Fe5 N3 89.7(2) . . ?
O12M Fe5 N20 173.1(2) . . ?
N2 Fe5 O11M 91.20(18) 2_655 . ?
N2 Fe5 N3 91.1(2) 2_655 . ?
N2 Fe5 N20 92.1(2) 2_655 . ?
N3 Fe5 O11M 174.37(19) . . ?
N3 Fe5 N20 96.47(19) . . ?
Fe2 O1M H1M 120.4(18) . . ?
C1M O1M Fe2 128.2(7) . . ?
C1M O1M H1M 108.2(19) . . ?
Fe2 O2M H2M 127(2) . . ?
C2M O2M Fe2 121.8(6) . . ?
C2M O2M H2M 107.8(19) . . ?
Fe2 O3M H3M 122.6(16) . . ?
C3M O3M Fe2 127.7(5) . . ?
C3M O3M H3M 108.6(16) . . ?
Fe3 O4M H4M 114(3) . . ?
C4M O4M Fe3 131.8(7) . . ?
C4M O4M H4M 109(3) . . ?
Fe3 O5M H5M 119(4) . . ?
Fe3 O5M H5MA 116(3) . . ?
C5M O5M Fe3 122.8(13) . . ?
C5M O5M H5M 103(4) . . ?
C5N O5M Fe3 136.0(13) . . ?
C5N O5M H5MA 108(3) . . ?
Fe3 O6M H6M 122(6) . . ?
C6M O6M Fe3 129.7(5) . . ?
C6M O6M H6M 106(6) . . ?
Fe4 O7M H7M 127(2) . . ?
Fe4 O7M H7MA 118(4) . . ?
C7M O7M Fe4 122.7(8) . . ?
C7M O7M H7M 108(2) . . ?
C7N O7M Fe4 125.5(15) . . ?
C7N O7M H7MA 114(5) . . ?
Fe4 O8M H8M 122.7(15) . . ?
C8M O8M Fe4 128.0(4) . . ?
C8M O8M H8M 109.1(15) . . ?
Fe4 O9M H9M 128(2) . . ?
C9M O9M Fe4 119.5(7) . . ?
C9M O9M H9M 105(2) . . ?
Fe5 O10M H10M 120.2(17) . . ?
C10M O10M Fe5 127.9(5) . . ?
C10M O10M H10M 107.8(18) . . ?
Fe5 O11M H11M 122.0(16) . . ?
C11M O11M Fe5 127.8(4) . . ?
C11M O11M H11M 109.6(15) . . ?
Fe5 O12M H12A 113(3) . . ?
Fe5 O12M H12M 118(3) . . ?
C12M O12M Fe5 130.9(15) . . ?
C12M O12M H12M 109(4) . . ?
C12N O12M Fe5 137.6(10) . . ?
C12N O12M H12A 106(3) . . ?
C1 N1 Fe1 179.4(5) . . ?
C2 N2 Fe5 171.2(5) . 2_655 ?
C3 N3 Fe5 175.0(5) . . ?
C4 N4 Fe4 179.4(6) . . ?
C5 N5 Fe3 170.5(5) . . ?
C9 N9 Fe1 175.0(5) . . ?
C10 N10 Fe4 173.4(6) . . ?
C11 N11 Fe2 175.4(6) . . ?
C12 N12 Fe2 177.0(6) . . ?
C13 N13 Fe3 173.4(5) . . ?
C17 N17 Fe1 176.3(5) . . ?
C18 N18 Fe2 172.4(5) . . ?
C19 N19 Fe4 170.2(5) . . ?
C20 N20 Fe5 176.3(5) . . ?
C21 N21 Fe3 174.6(6) . 2_655 ?
N1 C1 Re1 178.0(5) . . ?
N1 C1 W1 178.0(5) . . ?
N2 C2 Re1 178.1(5) . . ?
N2 C2 W1 178.1(5) . . ?
N3 C3 Re1 176.9(5) . . ?
N3 C3 W1 176.9(5) . . ?
N4 C4 Re1 178.9(6) . . ?
N4 C4 W1 178.9(6) . . ?
N5 C5 Re1 176.9(6) . . ?
N5 C5 W1 176.9(6) . . ?
N6 C6 Re1 178.7(7) . . ?
N6 C6 W1 178.7(7) . . ?
N7 C7 Re1 178.8(8) . . ?
N7 C7 W1 178.8(8) . . ?
N8 C8 Re1 177.9(10) . . ?
N8 C8 W1 177.9(10) . . ?
N9 C9 Re2 176.7(5) . . ?
N9 C9 W2 176.7(5) . . ?
N10 C10 Re2 178.3(6) . . ?
N10 C10 W2 178.3(6) . . ?
N11 C11 Re2 176.9(5) . . ?
N11 C11 W2 176.9(5) . . ?
N12 C12 Re2 178.1(5) . 2_655 ?
N13 C13 Re2 176.5(5) . . ?
N13 C13 W2 176.5(5) . . ?
N14 C14 Re2 178.9(7) . . ?
N14 C14 W2 178.9(7) . . ?
N15 C15 Re2 177.9(14) . . ?
N15 C15 W2 177.9(14) . . ?
N16 C16 Re2 177.8(12) . . ?
N17 C17 Re3 178.2(5) . 2_655 ?
N18 C18 Re3 178.8(6) . . ?
N18 C18 W3 178.8(6) . . ?
N19 C19 Re3 177.4(5) . . ?
N19 C19 W3 177.4(5) . . ?
N20 C20 Re3 175.7(5) . . ?
N20 C20 W3 175.7(5) . . ?
N21 C21 Re3 175.1(5) . . ?
N21 C21 W3 175.1(5) . . ?
N22 C22 Re3 179.3(9) . . ?
N22 C22 W3 179.3(9) . . ?
N23 C23 Re3 178.5(6) . . ?
N23 C23 W3 178.5(6) . . ?
N24 C24 Re3 179.9(9) . . ?
N24 C24 W3 179.9(9) . . ?
O1M C1M H1MA 109.5 . . ?
O1M C1M H1MB 109.5 . . ?
O1M C1M H1MC 109.5 . . ?
H1MA C1M H1MB 109.5 . . ?
H1MA C1M H1MC 109.5 . . ?
H1MB C1M H1MC 109.5 . . ?
O2M C2M H2MA 109.5 . . ?
O2M C2M H2MB 109.5 . . ?
O2M C2M H2MC 109.5 . . ?
H2MA C2M H2MB 109.5 . . ?
H2MA C2M H2MC 109.5 . . ?
H2MB C2M H2MC 109.5 . . ?
O3M C3M H3MA 109.5 . . ?
O3M C3M H3MB 109.5 . . ?
O3M C3M H3MC 109.5 . . ?
H3MA C3M H3MB 109.5 . . ?
H3MA C3M H3MC 109.5 . . ?
H3MB C3M H3MC 109.5 . . ?
O4M C4M H4MA 109.5 . . ?
O4M C4M H4MB 109.5 . . ?
O4M C4M H4MC 109.5 . . ?
H4MA C4M H4MB 109.5 . . ?
H4MA C4M H4MC 109.5 . . ?
H4MB C4M H4MC 109.5 . . ?
O5M C5M H5MB 109.5 . . ?
O5M C5M H5MC 109.5 . . ?
O5M C5M H5MD 109.5 . . ?
H5MB C5M H5MC 109.5 . . ?
H5MB C5M H5MD 109.5 . . ?
H5MC C5M H5MD 109.5 . . ?
O6M C6M H6MA 109.5 . . ?
O6M C6M H6MB 109.5 . . ?
O6M C6M H6MC 109.5 . . ?
H6MA C6M H6MB 109.5 . . ?
H6MA C6M H6MC 109.5 . . ?
H6MB C6M H6MC 109.5 . . ?
O7M C7M H7MB 109.5 . . ?
O7M C7M H7MC 109.5 . . ?
O7M C7M H7MD 109.5 . . ?
H7MB C7M H7MC 109.5 . . ?
H7MB C7M H7MD 109.5 . . ?
H7MC C7M H7MD 109.5 . . ?
O8M C8M H8MA 109.5 . . ?
O8M C8M H8MB 109.5 . . ?
O8M C8M H8MC 109.5 . . ?
H8MA C8M H8MB 109.5 . . ?
H8MA C8M H8MC 109.5 . . ?
H8MB C8M H8MC 109.5 . . ?
O9M C9M H9MA 109.5 . . ?
O9M C9M H9MB 109.5 . . ?
O9M C9M H9MC 109.5 . . ?
H9MA C9M H9MB 109.5 . . ?
H9MA C9M H9MC 109.5 . . ?
H9MB C9M H9MC 109.5 . . ?
O10M C10M H10A 109.5 . . ?
O10M C10M H10B 109.5 . . ?
O10M C10M H10C 109.5 . . ?
H10A C10M H10B 109.5 . . ?
H10A C10M H10C 109.5 . . ?
H10B C10M H10C 109.5 . . ?
O11M C11M H11A 109.5 . . ?
O11M C11M H11B 109.5 . . ?
O11M C11M H11C 109.5 . . ?
H11A C11M H11B 109.5 . . ?
H11A C11M H11C 109.5 . . ?
H11B C11M H11C 109.5 . . ?
O12M C12M H12B 109.5 . . ?
O12M C12M H12C 109.5 . . ?
O12M C12M H12D 109.5 . . ?
H12B C12M H12C 109.5 . . ?
H12B C12M H12D 109.5 . . ?
H12C C12M H12D 109.5 . . ?
O5M C5N H5NA 109.5 . . ?
O5M C5N H5NB 109.5 . . ?
O5M C5N H5NC 109.5 . . ?
H5NA C5N H5NB 109.5 . . ?
H5NA C5N H5NC 109.5 . . ?
H5NB C5N H5NC 109.5 . . ?
O7M C7N H7NA 109.5 . . ?
O7M C7N H7NB 109.5 . . ?
O7M C7N H7NC 109.5 . . ?
H7NA C7N H7NB 109.5 . . ?
H7NA C7N H7NC 109.5 . . ?
H7NB C7N H7NC 109.5 . . ?
O12M C12N H12E 109.5 . . ?
O12M C12N H12F 109.5 . . ?
O12M C12N H12G 109.5 . . ?
H12E C12N H12F 109.5 . . ?
H12E C12N H12G 109.5 . . ?
H12F C12N H12G 109.5 . . ?
O17S O2S C2S 57(3) 3_455 . ?
C17S O2S C2S 86(5) 3_455 . ?
C17S O2S O17S 90(5) 3_455 3_455 ?
O2S C2S C17S 35(3) . 3_455 ?
O17S C2S O2S 46(3) 3_455 . ?
O17S C2S C17S 57(2) 3_455 3_455 ?
O22S C16S O16S 151(10) 5_676 . ?
O2S O17S C2S 76(3) 3_545 3_545 ?
O2S O17S C17S 42(3) 3_545 . ?
C2S O17S C17S 77(4) 3_545 . ?
O2S C17S C2S 59(4) 3_545 3_545 ?
O2S C17S O17S 48(3) 3_545 . ?
O17S C17S C2S 47(3) . 3_545 ?
C16S O22S C22S 92(7) 5_676 . ?
O1SB C1S O1SA 83(2) . . ?
O1SB C1S O1SA 90(2) 2_655 . ?
O1SB C1S O1SB 157(5) 2_655 . ?

loop_
_geom_bond_atom_site_label_1
_geom_bond_atom_site_label_2
_geom_bond_distance
_geom_bond_site_symmetry_2
_geom_bond_publ_flag
Re1 C1 2.126(6) . ?
Re1 C2 2.129(6) . ?
Re1 C3 2.135(6) . ?
Re1 C4 2.125(6) . ?
Re1 C5 2.140(6) . ?
Re1 C6 2.143(6) . ?
Re1 C7 2.109(8) . ?
Re1 C8 2.105(8) . ?
Re2 C9 2.126(6) . ?
Re2 C10 2.131(6) . ?
Re2 C11 2.138(7) . ?
Re2 C12 2.136(6) 2_655 ?
Re2 C13 2.136(6) . ?
Re2 C14 2.144(6) . ?
Re2 C15 2.142(9) . ?
Re2 C16 2.104(8) . ?
Re3 C17 2.140(5) 2_655 ?
Re3 C18 2.127(6) . ?
Re3 C19 2.116(6) . ?
Re3 C20 2.139(6) . ?
Re3 C21 2.129(6) . ?
Re3 C22 2.152(7) . ?
Re3 C23 2.141(6) . ?
Re3 C24 2.115(6) . ?
W1 C1 2.126(6) . ?
W1 C2 2.129(6) . ?
W1 C3 2.135(6) . ?
W1 C4 2.125(6) . ?
W1 C5 2.140(6) . ?
W1 C6 2.143(6) . ?
W1 C7 2.109(8) . ?
W1 C8 2.105(8) . ?
W2 C9 2.126(6) . ?
W2 C10 2.131(6) . ?
W2 C11 2.138(7) . ?
W2 C12 2.136(6) 2_655 ?
W2 C13 2.136(6) . ?
W2 C14 2.144(6) . ?
W2 C15 2.142(9) . ?
W3 C17 2.140(5) 2_655 ?
W3 C18 2.127(6) . ?
W3 C19 2.116(6) . ?
W3 C20 2.139(6) . ?
W3 C21 2.129(6) . ?
W3 C22 2.152(7) . ?
W3 C23 2.141(6) . ?
W3 C24 2.115(6) . ?
Fe1 N1 2.092(5) 2_655 ?
Fe1 N1 2.092(5) . ?
Fe1 N9 2.096(5) 2_655 ?
Fe1 N9 2.096(5) . ?
Fe1 N17 2.094(4) 2_655 ?
Fe1 N17 2.094(4) . ?
Fe2 O1M 2.118(5) . ?
Fe2 O2M 2.150(5) . ?
Fe2 O3M 2.110(5) . ?
Fe2 N11 2.130(6) . ?
Fe2 N12 2.126(5) . ?
Fe2 N18 2.133(6) . ?
Fe3 O4M 2.138(5) . ?
Fe3 O5M 2.120(6) . ?
Fe3 O6M 2.117(5) . ?
Fe3 N5 2.149(6) . ?
Fe3 N13 2.127(5) . ?
Fe3 N21 2.130(6) 2_655 ?
Fe4 O7M 2.162(5) . ?
Fe4 O8M 2.128(4) . ?
Fe4 O9M 2.118(5) . ?
Fe4 N4 2.126(6) . ?
Fe4 N10 2.143(6) . ?
Fe4 N19 2.128(5) . ?
Fe5 O10M 2.122(4) . ?
Fe5 O11M 2.151(4) . ?
Fe5 O12M 2.130(5) . ?
Fe5 N2 2.143(5) 2_655 ?
Fe5 N3 2.148(5) . ?
Fe5 N20 2.151(5) . ?
O1M H1M 0.861(10) . ?
O1M C1M 1.420(13) . ?
O2M H2M 0.858(10) . ?
O2M C2M 1.471(13) . ?
O3M H3M 0.855(9) . ?
O3M C3M 1.399(10) . ?
O4M C4M 1.337(13) . ?
O4M H4M 0.864(19) . ?
O5M C5M 1.42(3) . ?
O5M C5N 1.36(3) . ?
O5M H5M 0.86(2) . ?
O5M H5MA 0.862(19) . ?
O6M C6M 1.389(10) . ?
O6M H6M 0.84(2) . ?
O7M H7M 0.853(10) . ?
O7M H7MA 0.85(2) . ?
O7M C7M 1.447(17) . ?
O7M C7N 1.35(3) . ?
O8M H8M 0.856(9) . ?
O8M C8M 1.408(9) . ?
O9M H9M 0.863(10) . ?
O9M C9M 1.462(15) . ?
O10M H10M 0.859(10) . ?
O10M C10M 1.425(9) . ?
O11M H11M 0.856(9) . ?
O11M C11M 1.400(9) . ?
O12M C12M 1.37(3) . ?
O12M C12N 1.308(19) . ?
O12M H12A 0.886(19) . ?
O12M H12M 0.86(2) . ?
N1 C1 1.133(7) . ?
N2 C2 1.129(7) . ?
N3 C3 1.138(7) . ?
N4 C4 1.146(8) . ?
N5 C5 1.141(7) . ?
N6 C6 1.128(8) . ?
N7 C7 1.120(10) . ?
N8 C8 1.111(11) . ?
N9 C9 1.133(7) . ?
N10 C10 1.132(8) . ?
N11 C11 1.137(8) . ?
N12 C12 1.128(7) . ?
N13 C13 1.137(7) . ?
N14 C14 1.127(8) . ?
N15 C15 1.133(12) . ?
N16 C16 1.133(11) . ?
N17 C17 1.122(6) . ?
N18 C18 1.137(7) . ?
N19 C19 1.146(7) . ?
N20 C20 1.135(7) . ?
N21 C21 1.131(7) . ?
N22 C22 1.113(9) . ?
N23 C23 1.138(8) . ?
N24 C24 1.129(8) . ?
C1M H1MA 0.9600 . ?
C1M H1MB 0.9600 . ?
C1M H1MC 0.9600 . ?
C2M H2MA 0.9600 . ?
C2M H2MB 0.9600 . ?
C2M H2MC 0.9600 . ?
C3M H3MA 0.9600 . ?
C3M H3MB 0.9600 . ?
C3M H3MC 0.9600 . ?
C4M H4MA 0.9600 . ?
C4M H4MB 0.9600 . ?
C4M H4MC 0.9600 . ?
C5M H5MB 0.9600 . ?
C5M H5MC 0.9600 . ?
C5M H5MD 0.9600 . ?
C6M H6MA 0.9600 . ?
C6M H6MB 0.9600 . ?
C6M H6MC 0.9600 . ?
C7M H7MB 0.9600 . ?
C7M H7MC 0.9600 . ?
C7M H7MD 0.9600 . ?
C8M H8MA 0.9600 . ?
C8M H8MB 0.9600 . ?
C8M H8MC 0.9600 . ?
C9M H9MA 0.9600 . ?
C9M H9MB 0.9600 . ?
C9M H9MC 0.9600 . ?
C10M H10A 0.9600 . ?
C10M H10B 0.9600 . ?
C10M H10C 0.9600 . ?
C11M H11A 0.9600 . ?
C11M H11B 0.9600 . ?
C11M H11C 0.9600 . ?
C12M H12B 0.9600 . ?
C12M H12C 0.9600 . ?
C12M H12D 0.9600 . ?
C5N H5NA 0.9600 . ?
C5N H5NB 0.9600 . ?
C5N H5NC 0.9600 . ?
C7N H7NA 0.9600 . ?
C7N H7NB 0.9600 . ?
C7N H7NC 0.9600 . ?
C12N H12E 0.9600 . ?
C12N H12F 0.9600 . ?
C12N H12G 0.9600 . ?
O2S C2S 1.386(19) . ?
O2S O17S 1.03(5) 3_455 ?
O2S C17S 0.92(6) 3_455 ?
C2S O17S 1.20(5) 3_455 ?
C2S C17S 1.61(6) 3_455 ?
O3S C3S 1.39(2) . ?
O4S C4S 1.40(2) . ?
O5S C5S 1.44(2) . ?
O6S C6S 1.40(2) . ?
O7S C7S 1.40(2) . ?
O8S C8S 1.40(2) . ?
O9S C9S 1.40(2) . ?
O10S C10S 1.396(19) . ?
O11S C11S 1.39(2) . ?
O12S C12S 1.39(2) . ?
O13S C13S 1.40(2) . ?
O14S C14S 1.409(19) . ?
O15S C15S 1.63(3) . ?
O16S C16S 1.41(2) . ?
C16S O22S 0.92(8) 5_676 ?
C16S C22S 1.66(9) 5_676 ?
O17S C17S 1.38(2) . ?
O18S C18S 1.39(2) . ?
O19S C19S 1.40(2) . ?
O20S C20S 1.386(19) . ?
O21S C21S 1.378(19) . ?
O22S C22S 1.341(19) . ?
O1SA C1S 1.39(4) . ?
O1SB C1S 1.38(4) . ?

loop_
_geom_torsion_atom_site_label_1
_geom_torsion_atom_site_label_2
_geom_torsion_atom_site_label_3
_geom_torsion_atom_site_label_4
_geom_torsion
_geom_torsion_site_symmetry_1
_geom_torsion_site_symmetry_2
_geom_torsion_site_symmetry_3
_geom_torsion_site_symmetry_4
_geom_torsion_publ_flag
O2S O17S C17S C2S -85(5) 3_545 . . 3_545 ?
C2S O17S C17S O2S 85(5) 3_545 . . 3_545 ?
O17S O2S C2S C17S -93(5) 3_455 . . 3_455 ?
C17S O2S C2S O17S 93(5) 3_455 . . 3_455 ?
